data_2107463
loop_
_publ_author_name
'Gras, Pierre'
'Rey, Christian'
'Andr\'e, Gilles'
'Charvillat, C\'edric'
'Sarda, St\'ephanie'
'Combes, Christ\`ele'

_publ_section_title
;
 Crystal structure of monoclinic calcium pyrophosphate dihydrate (m-CPPD)
 involved in inflammatory reactions and osteoarthritis
;
_journal_coeditor_code RA5009
_journal_issue 1
_journal_name_full 'Acta Crystallographica Section B'
_journal_page_first 96
_journal_page_last 101
_journal_paper_doi 10.1107/S2052520615021563
_journal_volume 72
_journal_year 2016
_chemical_formula_analytical 'Ca2 H4 O9 P2'
_chemical_formula_moiety 'O7 P2, 2(H2 O), 2(Ca)'
_chemical_formula_structural 'Ca2 H4 O9 P2'
_chemical_formula_sum 'Ca2 H4 O9 P2'
_chemical_formula_weight 290.13
_chemical_name_common 'Calcium Pyrophosphate Dihydrate'
_chemical_name_systematic ' Calcium Pyrophosphate Dihydrate'
_space_group_IT_number 14
_symmetry_cell_setting monoclinic
_symmetry_space_group_name_Hall '-P 2yn'
_symmetry_space_group_name_H-M 'P 1 21/n 1'
_cell_angle_alpha 90.00000
_cell_angle_beta 104.949(11)
_cell_angle_gamma 90.00000
_cell_formula_units_Z 4
_cell_length_a 12.5840(14)
_cell_length_b 9.2184(10)
_cell_length_c 6.7372(7)
_cell_measurement_temperature 291
_cell_volume 755.09(15)
_computing_molecular_graphics DIAMOND
_computing_publication_material PLATON
_computing_structure_refinement FULLPROF
_computing_structure_solution TOPAS
_diffrn_ambient_temperature 291
_diffrn_detector_type 'BF3 counter cells'
_diffrn_measurement_device_type 'linear multidetector'
_diffrn_radiation_type 'Constant Wavelength Neutron Diffraction'
_diffrn_radiation_wavelength 2.42300
_diffrn_source 'nuclear reactor'
_diffrn_source_type 'PYRRHIAS diffractometer Orphee reactor'
_exptl_crystal_density_diffrn 2.552
_pd_char_colour white
_pd_char_particle_morphology needles
_pd_meas_2theta_range_inc 0.100000
_pd_meas_2theta_range_max 86.90000
_pd_meas_2theta_range_min 7.00000
_pd_meas_number_of_points 800
_pd_meas_scan_method cont
_pd_proc_2theta_range_inc 0.100000
_pd_proc_2theta_range_max 86.9186
_pd_proc_2theta_range_min 7.0186
_pd_proc_ls_background_function interpolated
_pd_proc_ls_pref_orient_corr none
_pd_proc_ls_profile_function pseudo-Voigt
_pd_proc_ls_prof_R_factor 1.4165
_pd_proc_ls_prof_wR_expected 0.8912
_pd_proc_ls_prof_wR_factor 1.9640
_pd_proc_wavelength 2.423000
_pd_spec_mount_mode transmission
_pd_spec_shape cylinder
_pd_spec_size_axial 50
_pd_spec_size_equat 8
_refine_ls_goodness_of_fit_all 2.2038
_refine_ls_hydrogen_treatment refxyz
_refine_ls_number_parameters 104
_refine_ls_number_reflns 199
_refine_ls_number_restraints 0
_refine_ls_R_I_factor 6.9030
_cod_data_source_file ra5009sup1.cif
_cod_data_source_block neutrondiffraction
_cod_depositor_comments
;Adding full bibliography for 2107462--2107463.cif.

 Adding full bibliography for 2107462--2107463.cif.
;
_cod_original_sg_symbol_H-M 'P 21/n'
_cod_database_code 2107463
_pd_proc_ls_prof_cr_factor 18.2898
_pd_proc_ls_prof_cwr_factor 14.3444
_pd_proc_ls_prof_cwr_expected 6.5090
_pd_proc_ls_prof_chi2 4.8567
_pd_proc_ls_prof_echi2 5.1175

loop_
_symmetry_equiv_pos_as_xyz
x,y,z
-x+1/2,y+1/2,-z+1/2
-x,-y,-z
x+1/2,-y+1/2,z+1/2

loop_
_atom_site_label
_atom_site_fract_x
_atom_site_fract_y
_atom_site_fract_z
_atom_site_U_iso_or_equiv
_atom_site_occupancy
_atom_site_adp_type
_atom_site_type_symbol
Ca1 0.3766(2) 0.6189(4) 0.3299(4) 0.01267 1.00000 Uiso Ca
Ca2 0.6437(2) 0.6269(4) 0.2124(4) 0.01267 1.00000 Uiso Ca
O1 0.3590(5) 0.6195(10) 0.6714(9) 0.01267 1.00000 Uiso O
O2 0.4571(5) 0.6486(9) 1.0491(10) 0.01267 1.00000 Uiso O
O3 0.3352(6) 0.8528(11) 0.8419(11) 0.01267 1.00000 Uiso O
O4 0.5685(5) 0.6421(9) 0.5156(10) 0.01267 1.00000 Uiso O
O5 0.6953(5) 0.8431(9) 0.6968(10) 0.01267 1.00000 Uiso O
O6 0.6610(6) 0.6109(10) 0.8757(10) 0.01267 1.00000 Uiso O
O7 0.5169(6) 0.8007(5) 0.7804(11) 0.01267 1.00000 Uiso O
OW1 0.3988(5) 0.8723(12) 0.3264(11) 0.01267 1.00000 Uiso O
OW2 0.6273(5) 0.8774(12) 0.2648(11) 0.01267 1.00000 Uiso O
P1 0.4078(3) 0.7232(6) 0.8397(6) 0.01267 1.00000 Uiso P
P2 0.6136(3) 0.7244(6) 0.7109(5) 0.01267 1.00000 Uiso P
H1 0.343(5) 0.934(7) 0.358(10) 0.01267 1.00000 Uiso H
H2 0.452(5) 0.905(7) 0.273(11) 0.01267 1.00000 Uiso H
H3 0.624(6) 0.980(9) 0.221(13) 0.01267 1.00000 Uiso H
H4 0.668(5) 0.909(5) 0.446(10) 0.01267 1.00000 Uiso H

loop_
_atom_type_symbol
_atom_type_scat_length_neutron
_atom_type_scat_source
H -0.37390 V.F._Sears_Neutron_News_3_26_(1992)
Ca 0.47000 V.F._Sears_Neutron_News_3_26_(1992)
O 0.58030 V.F._Sears_Neutron_News_3_26_(1992)
P 0.51300 V.F._Sears_Neutron_News_3_26_(1992)
